data_4133571
loop_
_publ_author_name
'Zhang, Jiliang'
'Whitehead, George F. S.'
'Manning, Troy D.'
'Stewart, David'
'Hiley, Craig I.'
'Pitcher, Michael J.'
'Jansat, Susanna'
'Prassides, Kosmas'
'Rosseinsky, Matthew J.'

_publ_section_title
;
 Reactivity of Solid Rubrene with Potassium: Competition between
 Intercalation and Molecular Decomposition.
;
_journal_issue 51
_journal_name_full 'Journal of the American Chemical Society'
_journal_page_first 18162
_journal_page_last 18172
_journal_paper_doi 10.1021/jacs.8b11231
_journal_volume 140
_journal_year 2018
_chemical_formula_moiety 'K2 C42 H28'
_chemical_formula_sum 'C42 H28 K2'
_chemical_formula_weight 610.87
_chemical_name_systematic
;
K2Rubrene
;
_space_group_crystal_system monoclinic
_space_group_IT_number 14
_space_group_name_Hall '-P 2ybc'
_space_group_name_H-M_alt 'P 1 21/c 1'
_symmetry_Int_Tables_number 14
_symmetry_space_group_name_H-M 'P 1 21/c 1'
_cell_angle_alpha 90
_cell_angle_beta 71.2596(88)
_cell_angle_gamma 90
_cell_formula_units_Z 2
_cell_length_a 12.85953(27)
_cell_length_b 8.36320(15)
_cell_length_c 14.53708(24)
_cell_measurement_temperature 298
_cell_volume 1480.53(9)
_computing_data_collection 'GDA, Diamond Light Source'
_diffrn_ambient_temperature 298
_diffrn_detector Mythen
_diffrn_detector_type PSD
_diffrn_measurement_device_type 'I11 Beamline, Diamond Light Source'
_diffrn_radiation_probe x-ray
_diffrn_radiation_wavelength 0.825865
_diffrn_source sychrotron
_exptl_crystal_density_diffrn 1.370
_exptl_crystal_density_method 'not measured'
_pd_instr_location
;
Diamond Light Source, Harwell Science Park, Didcot
;
_pd_meas_2theta_range_inc 0.004
_pd_meas_2theta_range_max 92.112
_pd_meas_2theta_range_min 2.084
_pd_meas_number_of_points 22508
_pd_meas_scan_method cont
_pd_proc_2theta_range_max 32
_pd_proc_2theta_range_min 3.6
_pd_proc_info_excluded_regions
;
Data above 32 no longer contained reflections and was not usfull in the refinement
;
_pd_proc_ls_prof_R_factor 6.34
_pd_proc_ls_prof_wR_factor 5.18
_pd_spec_mount_mode transmisson
_pd_spec_shape cylinder
_refine_ls_goodness_of_fit_all 4.84
_cod_data_source_file ja8b11231_si_002.cif
_cod_data_source_block K2R
_cod_original_sg_symbol_H-M 'P 21/c  '
_cod_original_formula_sum 'K2 C42 H28'
_cod_database_code 4133571

loop_
_symmetry_equiv_pos_as_xyz
'x, y, z'
'-x, -y, -z'
'-x, y+1/2, -z+1/2'
'x, -y+1/2, z+1/2'

loop_
_atom_site_label
_atom_site_occupancy
_atom_site_fract_x
_atom_site_fract_y
_atom_site_fract_z
_atom_site_thermal_displace_type
_atom_site_B_iso_or_equiv
_atom_site_type_symbol
K 1.0 -0.42545 -0.29516 0.58303 Biso 6.220 K
C1 1.0 0.555625(24) 0.032432(68) 0.488104(39) Biso 2.994 C
C2 1.0 0.42324(7) -0.1773(1) 0.464799(82) Biso 2.994 C
C3 1.0 0.516804(84) -0.2239(2) 0.38396(11) Biso 2.994 C
C4 1.0 0.49742(15) -0.34840(26) 0.3262(2) Biso 2.994 C
C6 1.0 0.64222(14) -0.04727(14) 0.41842(8) Biso 2.994 C
C7 1.0 0.624554(76) -0.16866(21) 0.351675(85) Biso 2.994 C
C8 1.0 0.70791(21) -0.22516(33) 0.26585(15) Biso 2.994 C
C5 1.0 0.57926(17) -0.41965(35) 0.25001(17) Biso 2.994 C
C9 1.0 0.69105(18) -0.3645(4) 0.21856(17) Biso 2.994 C
C10 1.0 0.32771(14) -0.27668(14) 0.47983(13) Biso 2.994 C
C11 1.0 0.3105(2) -0.39670(14) 0.54977(18) Biso 2.994 C
C12 1.0 0.22003(24) -0.49800(21) 0.56764(22) Biso 2.994 C
C13 1.0 0.14670(22) -0.47928(26) 0.51557(23) Biso 2.994 C
C14 1.0 0.16388(18) -0.35927(27) 0.4456(2) Biso 2.994 C
C15 1.0 0.25438(14) -0.25797(22) 0.42776(15) Biso 2.994 C
C16 1.0 0.75797(19) 0.00954(22) 0.38208(11) Biso 2.994 C
C17 1.0 0.80550(22) 0.12020(29) 0.30884(13) Biso 2.994 C
C18 1.0 0.91725(23) 0.15487(37) 0.28367(17) Biso 2.994 C
C19 1.0 0.9815(2) 0.07886(38) 0.33174(19) Biso 2.994 C
C20 1.0 0.93395(18) -0.03180(32) 0.40499(19) Biso 2.994 C
C21 1.0 0.82220(18) -0.06647(24) 0.43016(15) Biso 2.994 C
H11 1.0 0.36205(22) -0.40985(12) 0.58636(18) Biso 2.994 H
H12 1.0 0.20796(29) -0.58231(23) 0.61678(26) Biso 2.994 H
H13 1.0 0.08295(29) -0.54981(23) 0.52849(26) Biso 2.994 H
H14 1.0 0.11237(18) -0.34612(32) 0.40905(22) Biso 2.994 H
H15 1.0 0.26645(14) -0.17365(25) 0.37863(14) Biso 2.994 H
H17 1.0 0.76038(24) 0.1736(3) 0.27507(13) Biso 2.994 H
H18 1.0 0.95064(26) 0.23261(43) 0.23222(19) Biso 2.994 H
H19 1.0 1.05998(21) 0.10322(44) 0.31406(22) Biso 2.994 H
H20 1.0 0.97907(18) -0.08519(35) 0.43876(22) Biso 2.994 H
H21 1.0 0.78881(18) -0.14421(21) 0.48161(16) Biso 2.994 H
H4 1.0 0.42181(17) -0.38827(25) 0.34538(29) Biso 2.994 H
H5 1.0 0.5621(2) -0.51045(39) 0.2148(2) Biso 2.994 H
H8 1.0 0.78144(21) -0.17780(38) 0.24234(17) Biso 2.994 H
H9 1.0 0.74954(21) -0.41249(48) 0.1648(2) Biso 2.994 H
